data_2021419
loop_
_publ_author_name
'Xiang, Zheng'
'Shan, Yue-Bin'
'Li, Tao'
'Huang, Chang-Cang'
'Huang, Xi-He'
'Lin, Mei-Jin'

_publ_section_title
;
 Four isostructural lanthanide(III) coordination compounds based on a new
 <i>N</i>-oxydic pyridyl naphthalenediimide ligand: synthesis and
 characterization
;
_journal_coeditor_code QF3018
_journal_issue 1
_journal_name_full 'Acta Crystallographica Section C'
_journal_page_first 38
_journal_page_last 45
_journal_paper_doi 10.1107/S2053229618017357
_journal_volume 75
_journal_year 2019
_chemical_formula_iupac '[Dy (C26 H16 N4 O4)1.5 (N O3)3], C H4 O'
_chemical_formula_moiety 'C39 H24 Dy N9 O18, C H4 O'
_chemical_formula_sum 'C40 H28 Dy N9 O19'
_chemical_formula_weight 1100.20
_chemical_name_systematic
'<i>catena</i>-poly[[[tris(nitrato-\k^2^<i>O</i>,<i>O</i>')dysprosium(III)]-bis{\m-<i>N</i>,<i>N</i>'-bis[(1-oxidopyridin-1-ium-3-yl)methyl]-1,8:4,5-naphthalenetetracarboxdiimide-\k^2^<i>O</i>:<i>O</i>'}-[tris(nitrato-\k^2^<i>O</i>,<i>O</i>')dysprosium(III)]-\m-<i>N</i>,<i>N</i>'-bis[(1-oxidopyridin-1-ium-3-yl)methyl]-1,8:4,5-naphthalenetetracarboxdiimide-\k^2^<i>O</i>:<i>O</i>'] methanol disolvate]'
_space_group_crystal_system triclinic
_space_group_IT_number 2
_space_group_name_Hall '-P 1'
_space_group_name_H-M_alt 'P -1'
_symmetry_space_group_name_Hall '-P 1'
_symmetry_space_group_name_H-M 'P -1'
_atom_sites_solution_hydrogens geom
_atom_sites_solution_primary iterative
_audit_creation_method
;
Olex2 1.2-alpha
(compiled 2018.05.29 svn.r3508 for OlexSys, GUI svn.r5506)
;
_cell_angle_alpha 109.461(4)
_cell_angle_beta 103.600(4)
_cell_angle_gamma 106.050(4)
_cell_formula_units_Z 2
_cell_length_a 9.8244(5)
_cell_length_b 15.2522(7)
_cell_length_c 15.9247(7)
_cell_measurement_reflns_used 5987
_cell_measurement_temperature 173(2)
_cell_measurement_theta_max 30.9540
_cell_measurement_theta_min 2.7810
_cell_volume 2016.2(2)
_computing_cell_refinement
;
CrysAlis PRO (Rigaku OD, 2015)
;
_computing_data_collection
;
CrysAlis PRO (Rigaku OD, 2015)
;
_computing_data_reduction
;
CrysAlis PRO (Rigaku OD, 2015)
;
_computing_molecular_graphics
;
OLEX2 (Dolomanov <i>et al.</i>,  2009)
;
_computing_publication_material
;
OLEX2 (Dolomanov <i>et al.</i>,  2009)
;
_computing_structure_refinement
;
SHELXL2014 (Sheldrick, 2015b)
;
_computing_structure_solution
;
SHELXT (Sheldrick, 2015a)
;
_diffrn_ambient_temperature 173.15
_diffrn_measured_fraction_theta_full 0.965
_diffrn_measured_fraction_theta_max 0.965
_diffrn_measurement_device_type 'multiwire proportional'
_diffrn_measurement_method 'phi and omega scans'
_diffrn_radiation_monochromator graphite
_diffrn_radiation_type MoK\a
_diffrn_radiation_wavelength 0.71073
_diffrn_reflns_av_R_equivalents 0.0488
_diffrn_reflns_av_unetI/netI 0.0753
_diffrn_reflns_limit_h_max 11
_diffrn_reflns_limit_h_min -11
_diffrn_reflns_limit_k_max 17
_diffrn_reflns_limit_k_min -17
_diffrn_reflns_limit_l_max 18
_diffrn_reflns_limit_l_min -18
_diffrn_reflns_number 14386
_diffrn_reflns_theta_full 24.711
_diffrn_reflns_theta_max 24.711
_diffrn_reflns_theta_min 2.783
_diffrn_standards_decay_% 0
_diffrn_standards_interval_count 0
_diffrn_standards_interval_time 0
_diffrn_standards_number 0
_exptl_absorpt_coefficient_mu 1.951
_exptl_absorpt_correction_T_max 1.000
_exptl_absorpt_correction_T_min 0.954
_exptl_absorpt_correction_type multi-scan
_exptl_absorpt_process_details
;
(CrysAlis PRO; Rigaku OD, 2015)
;
_exptl_crystal_colour yellow
_exptl_crystal_density_diffrn 1.812
_exptl_crystal_density_method 'not measured'
_exptl_crystal_description block
_exptl_crystal_F_000 1096
_exptl_crystal_size_max 0.18
_exptl_crystal_size_mid 0.15
_exptl_crystal_size_min 0.12
_refine_diff_density_max 1.337
_refine_diff_density_min -0.828
_refine_ls_extinction_method none
_refine_ls_goodness_of_fit_ref 1.015
_refine_ls_hydrogen_treatment constr
_refine_ls_matrix_type full
_refine_ls_number_parameters 624
_refine_ls_number_reflns 6647
_refine_ls_number_restraints 0
_refine_ls_restrained_S_all 1.015
_refine_ls_R_factor_all 0.0553
_refine_ls_R_factor_gt 0.0411
_refine_ls_shift/su_max 0.001
_refine_ls_shift/su_mean 0.000
_refine_ls_structure_factor_coef Fsqd
_refine_ls_weighting_details 'w=1/[\s^2^(Fo^2^)+(0.0371P)^2^+1.0370P] where P=(Fo^2^+2Fc^2^)/3'
_refine_ls_weighting_scheme calc
_refine_ls_wR_factor_gt 0.0863
_refine_ls_wR_factor_ref 0.0909
_reflns_number_gt 5554
_reflns_number_total 6647
_reflns_threshold_expression 'I > 2\s(I)'
_cod_data_source_file qf3018sup1.cif
_cod_data_source_block Dy
_cod_depositor_comments 'Adding full bibliography for 2021417--2021420.cif.'
_cod_original_cell_volume 2016.25(18)
_cod_database_code 2021419
_cod_database_fobs_code 2021419
_shelx_space_group_comment
;
The symmetry employed for this shelxl refinement is uniquely defined
by the following loop, which should always be used as a source of
symmetry information in preference to the above space-group names.
They are only intended as comments.
;
_shelx_estimated_absorpt_t_min 0.720
_shelx_estimated_absorpt_t_max 0.800

loop_
_space_group_symop_operation_xyz
'x, y, z'
'-x, -y, -z'

loop_
_atom_site_type_symbol
_atom_site_label
_atom_site_fract_x
_atom_site_fract_y
_atom_site_fract_z
_atom_site_U_iso_or_equiv
_atom_site_adp_type
_atom_site_calc_flag
_atom_site_occupancy
Dy Dy1 0.76935(3) 0.82379(2) 0.63607(2) 0.02135(10) Uani d 1
O O1 0.0059(4) 0.1539(3) 0.2559(2) 0.0260(8) Uani d 1
O O2 -0.0601(4) 0.4254(3) 0.0713(3) 0.0522(12) Uani d 1
O O3 0.1757(4) 0.2205(3) -0.0385(2) 0.0298(9) Uani d 1
O O4 0.6327(4) 0.8479(3) 0.2729(3) 0.0347(9) Uani d 1
O O5 0.8742(4) 0.6404(3) 0.1764(3) 0.0376(10) Uani d 1
O O6 0.9351(4) 0.9223(3) 0.5956(2) 0.0269(8) Uani d 1
O O7 0.8239(4) 0.6929(3) 0.5445(2) 0.0284(9) Uani d 1
O O8 1.3053(4) 0.6844(3) 0.8694(3) 0.0351(9) Uani d 1
O O9 1.3646(4) 0.8709(3) 0.7012(3) 0.0309(9) Uani d 1
O O10 0.5024(4) 0.7124(3) 0.5470(3) 0.0362(10) Uani d 1
O O11 0.6224(4) 0.7748(3) 0.4690(2) 0.0337(9) Uani d 1
O O12 0.3740(4) 0.7020(3) 0.4085(3) 0.0493(12) Uani d 1
O O13 0.8452(4) 1.0010(3) 0.7477(3) 0.0280(9) Uani d 1
O O14 0.6313(4) 0.9343(3) 0.6309(3) 0.0336(9) Uani d 1
O O15 0.7002(5) 1.0857(3) 0.7419(3) 0.0423(10) Uani d 1
O O16 0.7035(4) 0.6946(3) 0.7013(3) 0.0330(9) Uani d 1
O O17 0.6825(4) 0.8368(3) 0.7698(3) 0.0287(9) Uani d 1
O O18 0.6438(4) 0.7259(3) 0.8291(3) 0.0334(9) Uani d 1
N N1 -0.0460(4) 0.1211(3) 0.1608(3) 0.0220(10) Uani d 1
N N2 0.0623(4) 0.3219(3) 0.0269(3) 0.0242(10) Uani d 1
N N3 1.0002(5) 0.8986(3) 0.5304(3) 0.0240(10) Uani d 1
N N4 0.7532(5) 0.7430(3) 0.2257(3) 0.0234(10) Uani d 1
N N5 0.8957(5) 0.6424(3) 0.5797(3) 0.0274(11) Uani d 1
N N6 1.3516(5) 0.7776(3) 0.7867(3) 0.0260(10) Uani d 1
N N7 0.4950(6) 0.7290(4) 0.4722(3) 0.0346(12) Uani d 1
N N8 0.7251(6) 1.0095(4) 0.7083(3) 0.0301(11) Uani d 1
N N9 0.6754(5) 0.7517(4) 0.7682(3) 0.0271(11) Uani d 1
C C1 -0.1117(5) 0.0210(4) 0.1050(4) 0.0223(12) Uani d 1
H H1 -0.1188 -0.0256 0.1328 0.027 Uiso calc 1
C C2 -0.1681(5) -0.0129(4) 0.0077(4) 0.0224(12) Uani d 1
H H2 -0.2164 -0.0832 -0.0322 0.027 Uiso calc 1
C C3 -0.1547(5) 0.0555(4) -0.0321(4) 0.0247(12) Uani d 1
H H3 -0.1935 0.0319 -0.0995 0.030 Uiso calc 1
C C4 -0.0855(5) 0.1579(4) 0.0253(3) 0.0214(12) Uani d 1
C C5 -0.0320(5) 0.1899(4) 0.1232(4) 0.0224(12) Uani d 1
H H5 0.0147 0.2600 0.1643 0.027 Uiso calc 1
C C6 -0.0806(6) 0.2328(4) -0.0183(4) 0.0320(14) Uani d 1
H H6A -0.0977 0.1980 -0.0869 0.038 Uiso calc 1
H H6B -0.1651 0.2554 -0.0141 0.038 Uiso calc 1
C C7 0.0576(6) 0.4174(4) 0.0694(4) 0.0307(13) Uani d 1
C C8 0.2039(5) 0.5060(4) 0.1111(4) 0.0220(12) Uani d 1
C C9 0.2102(6) 0.6014(4) 0.1576(4) 0.0328(14) Uani d 1
H H9 0.1202 0.6106 0.1627 0.039 Uiso calc 1
C C10 0.3471(6) 0.6853(4) 0.1975(4) 0.0273(13) Uani d 1
H H10 0.3499 0.7509 0.2297 0.033 Uiso calc 1
C C11 0.4785(5) 0.6726(4) 0.1900(3) 0.0220(12) Uani d 1
C C12 0.6239(6) 0.7616(4) 0.2328(4) 0.0263(12) Uani d 1
C C13 0.7554(6) 0.6485(4) 0.1800(4) 0.0262(12) Uani d 1
C C14 0.6083(5) 0.5600(4) 0.1352(3) 0.0196(11) Uani d 1
C C15 0.6029(5) 0.4656(4) 0.0879(3) 0.0198(11) Uani d 1
H H15 0.6930 0.4561 0.0838 0.024 Uiso calc 1
C C16 0.4632(5) 0.3822(4) 0.0454(3) 0.0210(11) Uani d 1
H H16 0.4591 0.3167 0.0111 0.025 Uiso calc 1
C C17 0.3332(5) 0.3948(4) 0.0530(3) 0.0191(11) Uani d 1
C C18 0.1887(6) 0.3054(4) 0.0092(4) 0.0241(12) Uani d 1
C C19 0.3365(5) 0.4912(4) 0.1018(3) 0.0186(11) Uani d 1
C C20 0.4752(6) 0.5760(4) 0.1428(3) 0.0201(11) Uani d 1
C C21 1.1432(6) 0.9040(4) 0.5585(4) 0.0329(14) Uani d 1
H H21 1.1974 0.9245 0.6242 0.039 Uiso calc 1
C C22 1.2118(7) 0.8803(5) 0.4937(4) 0.0385(15) Uani d 1
H H22 1.3126 0.8831 0.5137 0.046 Uiso calc 1
C C23 1.1326(6) 0.8522(4) 0.3988(4) 0.0337(14) Uani d 1
H H23 1.1782 0.8341 0.3527 0.040 Uiso calc 1
C C24 0.9876(6) 0.8504(4) 0.3706(4) 0.0241(12) Uani d 1
C C25 0.9211(6) 0.8730(4) 0.4382(4) 0.0228(12) Uani d 1
H H25 0.8203 0.8705 0.4199 0.027 Uiso calc 1
C C26 0.8997(6) 0.8294(4) 0.2691(4) 0.0287(13) Uani d 1
H H26A 0.8814 0.8901 0.2694 0.034 Uiso calc 1
H H26B 0.9622 0.8162 0.2295 0.034 Uiso calc 1
C C27 0.8158(7) 0.5545(4) 0.5769(4) 0.0374(15) Uani d 1
H H27 0.7080 0.5276 0.5504 0.045 Uiso calc 1
C C28 0.8897(7) 0.5026(5) 0.6126(5) 0.0489(17) Uani d 1
H H28 0.8325 0.4395 0.6098 0.059 Uiso calc 1
C C29 1.0474(7) 0.5421(5) 0.6529(5) 0.0436(16) Uani d 1
H H29 1.0991 0.5072 0.6785 0.052 Uiso calc 1
C C30 1.1276(6) 0.6337(4) 0.6548(4) 0.0279(13) Uani d 1
C C31 1.0492(6) 0.6819(4) 0.6161(4) 0.0266(13) Uani d 1
H H31 1.1036 0.7434 0.6151 0.032 Uiso calc 1
C C32 1.2987(6) 0.6837(4) 0.6992(4) 0.0317(13) Uani d 1
H H32A 1.3393 0.6362 0.7150 0.038 Uiso calc 1
H H32B 1.3393 0.6992 0.6522 0.038 Uiso calc 1
C C33 1.3575(6) 0.7677(4) 0.8713(4) 0.0268(13) Uani d 1
C C34 1.4299(5) 0.8605(4) 0.9616(4) 0.0228(12) Uani d 1
C C35 1.4686(5) 0.9552(4) 0.9570(4) 0.0235(12) Uani d 1
C C36 1.4469(5) 0.9622(4) 0.8684(4) 0.0231(12) Uani d 1
C C37 1.3850(6) 0.8689(4) 0.7785(4) 0.0269(13) Uani d 1
C C38 1.4556(6) 0.8576(4) 1.0485(4) 0.0277(13) Uani d 1
H H38 1.4313 0.7940 1.0510 0.033 Uiso calc 1
C C39 1.4837(5) 1.0554(4) 0.8663(4) 0.0249(12) Uani d 1
H H39 1.4677 1.0601 0.8071 0.030 Uiso calc 1
O O19 0.7050(5) 0.5802(4) 0.3450(3) 0.0541(12) Uani d 1
H H19 0.7509 0.6231 0.4020 0.081 Uiso calc 1
C C40 0.5541(7) 0.5245(5) 0.3320(4) 0.0495(18) Uani d 1
H H40A 0.5549 0.5022 0.3831 0.074 Uiso calc 1
H H40B 0.5076 0.4655 0.2700 0.074 Uiso calc 1
H H40C 0.4954 0.5672 0.3339 0.074 Uiso calc 1

loop_
_atom_site_aniso_label
_atom_site_aniso_U_11
_atom_site_aniso_U_22
_atom_site_aniso_U_33
_atom_site_aniso_U_12
_atom_site_aniso_U_13
_atom_site_aniso_U_23
Dy1 0.02247(15) 0.02356(15) 0.01946(14) 0.00803(11) 0.00974(11) 0.01007(11)
O1 0.025(2) 0.038(2) 0.0189(19) 0.0120(17) 0.0074(15) 0.0168(17)
O2 0.027(2) 0.051(3) 0.080(3) 0.018(2) 0.025(2) 0.023(3)
O3 0.029(2) 0.028(2) 0.026(2) 0.0058(17) 0.0082(17) 0.0105(19)
O4 0.044(2) 0.025(2) 0.032(2) 0.0162(19) 0.0089(19) 0.0099(19)
O5 0.028(2) 0.029(2) 0.048(3) 0.0076(18) 0.0174(19) 0.008(2)
O6 0.033(2) 0.029(2) 0.0220(19) 0.0108(17) 0.0155(17) 0.0110(17)
O7 0.029(2) 0.031(2) 0.027(2) 0.0173(18) 0.0086(17) 0.0110(18)
O8 0.037(2) 0.029(2) 0.043(2) 0.0135(19) 0.0123(19) 0.020(2)
O9 0.027(2) 0.041(2) 0.029(2) 0.0148(18) 0.0107(17) 0.0190(19)
O10 0.031(2) 0.044(3) 0.034(2) 0.0058(18) 0.0137(18) 0.023(2)
O11 0.030(2) 0.039(2) 0.027(2) 0.0028(18) 0.0122(17) 0.0142(19)
O12 0.024(2) 0.060(3) 0.042(3) 0.001(2) -0.003(2) 0.019(2)
O13 0.028(2) 0.031(2) 0.030(2) 0.0137(18) 0.0153(17) 0.0136(18)
O14 0.033(2) 0.038(2) 0.032(2) 0.0181(19) 0.0107(19) 0.014(2)
O15 0.065(3) 0.034(3) 0.049(3) 0.033(2) 0.037(2) 0.021(2)
O16 0.039(2) 0.032(2) 0.036(2) 0.0157(19) 0.0214(19) 0.0159(19)
O17 0.033(2) 0.028(2) 0.033(2) 0.0105(17) 0.0187(17) 0.0180(18)
O18 0.035(2) 0.045(3) 0.031(2) 0.0145(19) 0.0167(18) 0.027(2)
N1 0.016(2) 0.029(3) 0.020(2) 0.0063(19) 0.0083(18) 0.010(2)
N2 0.018(2) 0.029(3) 0.027(2) 0.005(2) 0.0081(19) 0.017(2)
N3 0.021(3) 0.025(3) 0.026(3) 0.006(2) 0.011(2) 0.012(2)
N4 0.028(3) 0.017(2) 0.022(2) 0.003(2) 0.0101(19) 0.009(2)
N5 0.024(3) 0.026(3) 0.024(2) 0.006(2) 0.007(2) 0.006(2)
N6 0.021(2) 0.027(3) 0.034(3) 0.011(2) 0.009(2) 0.016(2)
N7 0.033(3) 0.033(3) 0.033(3) 0.011(2) 0.011(3) 0.011(2)
N8 0.042(3) 0.027(3) 0.031(3) 0.014(2) 0.025(3) 0.015(2)
N9 0.020(2) 0.035(3) 0.027(3) 0.009(2) 0.011(2) 0.016(2)
C1 0.016(3) 0.021(3) 0.031(3) 0.006(2) 0.013(2) 0.010(3)
C2 0.009(3) 0.029(3) 0.031(3) 0.007(2) 0.012(2) 0.011(3)
C3 0.019(3) 0.038(3) 0.016(3) 0.011(2) 0.006(2) 0.008(3)
C4 0.010(3) 0.034(3) 0.020(3) 0.007(2) 0.006(2) 0.012(3)
C5 0.016(3) 0.018(3) 0.031(3) 0.002(2) 0.012(2) 0.009(2)
C6 0.027(3) 0.039(4) 0.030(3) 0.008(3) 0.007(3) 0.021(3)
C7 0.025(3) 0.044(4) 0.036(3) 0.019(3) 0.016(3) 0.024(3)
C8 0.021(3) 0.029(3) 0.023(3) 0.010(2) 0.010(2) 0.016(2)
C9 0.035(3) 0.039(4) 0.033(3) 0.023(3) 0.017(3) 0.015(3)
C10 0.036(3) 0.024(3) 0.023(3) 0.016(3) 0.007(2) 0.009(2)
C11 0.021(3) 0.028(3) 0.020(3) 0.010(2) 0.007(2) 0.014(2)
C12 0.037(3) 0.027(3) 0.019(3) 0.013(3) 0.011(2) 0.015(3)
C13 0.030(3) 0.026(3) 0.023(3) 0.008(3) 0.012(2) 0.012(3)
C14 0.022(3) 0.023(3) 0.018(3) 0.010(2) 0.007(2) 0.013(2)
C15 0.020(3) 0.025(3) 0.025(3) 0.011(2) 0.011(2) 0.018(2)
C16 0.024(3) 0.025(3) 0.021(3) 0.012(2) 0.011(2) 0.014(2)
C17 0.022(3) 0.022(3) 0.017(3) 0.008(2) 0.007(2) 0.012(2)
C18 0.030(3) 0.025(3) 0.016(3) 0.008(3) 0.006(2) 0.012(3)
C19 0.019(3) 0.023(3) 0.017(3) 0.009(2) 0.006(2) 0.012(2)
C20 0.027(3) 0.023(3) 0.017(3) 0.011(2) 0.012(2) 0.013(2)
C21 0.027(3) 0.038(4) 0.034(3) 0.011(3) 0.006(3) 0.020(3)
C22 0.030(3) 0.048(4) 0.047(4) 0.020(3) 0.015(3) 0.027(3)
C23 0.030(3) 0.041(4) 0.042(4) 0.018(3) 0.023(3) 0.021(3)
C24 0.031(3) 0.017(3) 0.026(3) 0.006(2) 0.012(2) 0.012(2)
C25 0.021(3) 0.020(3) 0.023(3) 0.003(2) 0.007(2) 0.010(2)
C26 0.032(3) 0.025(3) 0.025(3) 0.002(2) 0.012(2) 0.011(3)
C27 0.031(3) 0.031(4) 0.043(4) 0.009(3) 0.008(3) 0.014(3)
C28 0.045(4) 0.031(4) 0.071(5) 0.012(3) 0.020(4) 0.026(4)
C29 0.046(4) 0.036(4) 0.056(4) 0.021(3) 0.017(3) 0.025(3)
C30 0.027(3) 0.028(3) 0.030(3) 0.013(3) 0.011(2) 0.011(3)
C31 0.030(3) 0.021(3) 0.024(3) 0.007(2) 0.012(2) 0.005(2)
C32 0.030(3) 0.035(4) 0.032(3) 0.017(3) 0.014(3) 0.011(3)
C33 0.016(3) 0.036(4) 0.043(4) 0.016(3) 0.015(3) 0.027(3)
C34 0.014(3) 0.025(3) 0.035(3) 0.008(2) 0.009(2) 0.018(3)
C35 0.011(3) 0.036(3) 0.035(3) 0.011(2) 0.012(2) 0.023(3)
C36 0.013(3) 0.031(3) 0.029(3) 0.011(2) 0.008(2) 0.016(3)
C37 0.019(3) 0.035(3) 0.034(3) 0.016(3) 0.011(2) 0.018(3)
C38 0.027(3) 0.032(3) 0.040(3) 0.018(3) 0.018(3) 0.025(3)
C39 0.018(3) 0.036(3) 0.035(3) 0.015(2) 0.015(2) 0.025(3)
O19 0.051(3) 0.063(3) 0.033(2) 0.019(3) 0.012(2) 0.008(2)
C40 0.057(5) 0.045(4) 0.032(4) 0.010(3) 0.009(3) 0.013(3)

loop_
_atom_type_symbol
_atom_type_description
_atom_type_scat_dispersion_real
_atom_type_scat_dispersion_imag
_atom_type_scat_source
C C 0.0033 0.0016 'International Tables Vol C Tables 4.2.6.8 and 6.1.1.4'
H H 0.0000 0.0000 'International Tables Vol C Tables 4.2.6.8 and 6.1.1.4'
N N 0.0061 0.0033 'International Tables Vol C Tables 4.2.6.8 and 6.1.1.4'
O O 0.0106 0.0060 'International Tables Vol C Tables 4.2.6.8 and 6.1.1.4'
Dy Dy -0.1892 4.4098 'International Tables Vol C Tables 4.2.6.8 and 6.1.1.4'

loop_
_geom_angle_atom_site_label_1
_geom_angle_atom_site_label_2
_geom_angle_atom_site_label_3
_geom_angle_site_symmetry_1
_geom_angle_site_symmetry_3
_geom_angle
O1 Dy1 O7 2_666 . 79.16(12)
O1 Dy1 O10 2_666 . 144.36(13)
O1 Dy1 O11 2_666 . 146.61(12)
O1 Dy1 O13 2_666 . 80.66(12)
O1 Dy1 O14 2_666 . 132.53(13)
O1 Dy1 O16 2_666 . 73.18(12)
O1 Dy1 O17 2_666 . 82.97(12)
O1 Dy1 N7 2_666 . 160.05(13)
O1 Dy1 N8 2_666 . 106.40(14)
O1 Dy1 N9 2_666 . 75.82(12)
O6 Dy1 O1 . 2_666 81.05(12)
O6 Dy1 O7 . . 85.31(13)
O6 Dy1 O10 . . 130.24(12)
O6 Dy1 O11 . . 78.02(12)
O6 Dy1 O13 . . 71.96(12)
O6 Dy1 O14 . . 85.75(13)
O6 Dy1 O16 . . 150.62(12)
O6 Dy1 O17 . . 138.97(12)
O6 Dy1 N7 . . 103.64(13)
O6 Dy1 N8 . . 79.04(12)
O6 Dy1 N9 . . 153.69(12)
O7 Dy1 O10 . . 86.27(13)
O7 Dy1 O11 . . 73.47(13)
O7 Dy1 O13 . . 151.62(12)
O7 Dy1 O14 . . 144.88(13)
O7 Dy1 O16 . . 76.33(12)
O7 Dy1 O17 . . 128.08(12)
O7 Dy1 N7 . . 81.89(13)
O7 Dy1 N8 . . 162.21(12)
O7 Dy1 N9 . . 102.26(13)
O10 Dy1 O11 . . 52.62(12)
O10 Dy1 O13 . . 121.32(13)
O10 Dy1 O14 . . 74.04(13)
O10 Dy1 O16 . . 71.83(12)
O10 Dy1 O17 . . 80.82(12)
O10 Dy1 N7 . . 26.61(12)
O10 Dy1 N8 . . 97.36(14)
O10 Dy1 N9 . . 75.79(12)
O11 Dy1 O13 . . 116.40(12)
O11 Dy1 O16 . . 117.17(12)
O11 Dy1 N7 . . 26.39(12)
O11 Dy1 N8 . . 94.85(13)
O11 Dy1 N9 . . 128.26(12)
O13 Dy1 O16 . . 116.27(12)
O13 Dy1 N7 . . 119.29(13)
O13 Dy1 N8 . . 25.88(12)
O13 Dy1 N9 . . 91.85(12)
O14 Dy1 O11 . . 71.46(13)
O14 Dy1 O13 . . 51.93(12)
O14 Dy1 O16 . . 122.17(12)
O14 Dy1 N7 . . 67.42(13)
O14 Dy1 N8 . . 26.13(13)
O14 Dy1 N9 . . 100.70(13)
O16 Dy1 N7 . . 96.34(13)
O16 Dy1 N8 . . 121.38(12)
O16 Dy1 N9 . . 26.04(12)
O17 Dy1 O11 . . 129.26(12)
O17 Dy1 O13 . . 68.28(12)
O17 Dy1 O14 . . 77.83(12)
O17 Dy1 O16 . . 51.83(12)
O17 Dy1 N7 . . 104.16(13)
O17 Dy1 N8 . . 69.70(12)
O17 Dy1 N9 . . 25.83(12)
N7 Dy1 N8 . . 93.55(14)
N7 Dy1 N9 . . 102.37(13)
N8 Dy1 N9 . . 95.51(13)
N1 O1 Dy1 . 2_666 132.6(3)
N3 O6 Dy1 . . 131.2(3)
N5 O7 Dy1 . . 124.5(3)
N7 O10 Dy1 . . 95.3(3)
N7 O11 Dy1 . . 95.2(3)
N8 O13 Dy1 . . 95.6(3)
N8 O14 Dy1 . . 96.1(3)
N9 O16 Dy1 . . 93.6(3)
N9 O17 Dy1 . . 97.3(3)
O1 N1 C1 . . 119.2(4)
O1 N1 C5 . . 119.0(4)
C1 N1 C5 . . 121.8(4)
C7 N2 C6 . . 118.5(4)
C7 N2 C18 . . 124.7(4)
C18 N2 C6 . . 115.9(4)
O6 N3 C25 . . 118.9(4)
C21 N3 O6 . . 119.5(4)
C21 N3 C25 . . 121.5(4)
C12 N4 C26 . . 118.3(4)
C13 N4 C12 . . 125.3(4)
C13 N4 C26 . . 116.5(4)
O7 N5 C31 . . 118.6(4)
C27 N5 O7 . . 120.1(4)
C27 N5 C31 . . 121.3(5)
C33 N6 C32 . . 116.9(4)
C33 N6 C37 . . 124.7(5)
C37 N6 C32 . . 118.3(4)
O10 N7 Dy1 . . 58.1(2)
O11 N7 Dy1 . . 58.4(2)
O11 N7 O10 . . 115.4(4)
O12 N7 Dy1 . . 169.9(4)
O12 N7 O10 . . 122.2(5)
O12 N7 O11 . . 122.5(5)
O13 N8 Dy1 . . 58.5(2)
O13 N8 O14 . . 116.0(4)
O14 N8 Dy1 . . 57.8(3)
O15 N8 Dy1 . . 175.7(3)
O15 N8 O13 . . 122.2(5)
O15 N8 O14 . . 121.7(5)
O16 N9 Dy1 . . 60.3(2)
O17 N9 Dy1 . . 56.9(2)
O17 N9 O16 . . 117.1(4)
O18 N9 Dy1 . . 175.9(4)
O18 N9 O16 . . 121.5(5)
O18 N9 O17 . . 121.4(4)
N1 C1 H1 . . 120.3
N1 C1 C2 . . 119.3(5)
C2 C1 H1 . . 120.3
C1 C2 H2 . . 120.1
C1 C2 C3 . . 119.8(5)
C3 C2 H2 . . 120.1
C2 C3 H3 . . 119.7
C4 C3 C2 . . 120.6(5)
C4 C3 H3 . . 119.7
C3 C4 C5 . . 118.3(5)
C3 C4 C6 . . 120.4(4)
C5 C4 C6 . . 121.1(5)
N1 C5 C4 . . 120.1(5)
N1 C5 H5 . . 120.0
C4 C5 H5 . . 120.0
N2 C6 C4 . . 114.4(4)
N2 C6 H6A . . 108.7
N2 C6 H6B . . 108.7
C4 C6 H6A . . 108.7
C4 C6 H6B . . 108.7
H6A C6 H6B . . 107.6
O2 C7 N2 . . 120.6(5)
O2 C7 C8 . . 122.7(5)
N2 C7 C8 . . 116.8(4)
C9 C8 C7 . . 120.3(5)
C9 C8 C19 . . 120.2(5)
C19 C8 C7 . . 119.5(5)
C8 C9 H9 . . 119.6
C8 C9 C10 . . 120.9(5)
C10 C9 H9 . . 119.6
C9 C10 H10 . . 120.0
C11 C10 C9 . . 120.0(5)
C11 C10 H10 . . 120.0
C10 C11 C12 . . 119.9(5)
C10 C11 C20 . . 120.3(5)
C20 C11 C12 . . 119.8(4)
O4 C12 N4 . . 120.5(5)
O4 C12 C11 . . 122.5(5)
N4 C12 C11 . . 116.9(5)
O5 C13 N4 . . 120.3(5)
O5 C13 C14 . . 122.4(5)
N4 C13 C14 . . 117.4(4)
C15 C14 C13 . . 120.1(4)
C15 C14 C20 . . 121.1(4)
C20 C14 C13 . . 118.8(5)
C14 C15 H15 . . 120.1
C14 C15 C16 . . 119.8(4)
C16 C15 H15 . . 120.1
C15 C16 H16 . . 119.7
C17 C16 C15 . . 120.5(5)
C17 C16 H16 . . 119.7
C16 C17 C18 . . 119.3(5)
C16 C17 C19 . . 120.5(4)
C19 C17 C18 . . 120.2(4)
O3 C18 N2 . . 119.7(5)
O3 C18 C17 . . 123.7(5)
N2 C18 C17 . . 116.6(5)
C17 C19 C8 . . 121.6(4)
C17 C19 C20 . . 119.6(4)
C20 C19 C8 . . 118.9(5)
C11 C20 C14 . . 121.8(4)
C11 C20 C19 . . 119.8(4)
C19 C20 C14 . . 118.4(5)
N3 C21 H21 . . 119.7
N3 C21 C22 . . 120.6(5)
C22 C21 H21 . . 119.7
C21 C22 H22 . . 120.5
C21 C22 C23 . . 119.0(5)
C23 C22 H22 . . 120.5
C22 C23 H23 . . 119.9
C24 C23 C22 . . 120.2(5)
C24 C23 H23 . . 119.9
C23 C24 C25 . . 119.0(5)
C23 C24 C26 . . 122.8(5)
C25 C24 C26 . . 118.1(5)
N3 C25 C24 . . 119.6(5)
N3 C25 H25 . . 120.2
C24 C25 H25 . . 120.2
N4 C26 C24 . . 112.9(4)
N4 C26 H26A . . 109.0
N4 C26 H26B . . 109.0
C24 C26 H26A . . 109.0
C24 C26 H26B . . 109.0
H26A C26 H26B . . 107.8
N5 C27 H27 . . 120.0
N5 C27 C28 . . 120.0(5)
C28 C27 H27 . . 120.0
C27 C28 H28 . . 119.8
C27 C28 C29 . . 120.3(6)
C29 C28 H28 . . 119.8
C28 C29 H29 . . 120.8
C30 C29 C28 . . 118.4(5)
C30 C29 H29 . . 120.8
C29 C30 C32 . . 122.1(5)
C31 C30 C29 . . 119.3(5)
C31 C30 C32 . . 118.6(5)
N5 C31 C30 . . 120.6(5)
N5 C31 H31 . . 119.7
C30 C31 H31 . . 119.7
N6 C32 C30 . . 112.3(4)
N6 C32 H32A . . 109.1
N6 C32 H32B . . 109.1
C30 C32 H32A . . 109.1
C30 C32 H32B . . 109.1
H32A C32 H32B . . 107.9
O8 C33 N6 . . 120.1(5)
O8 C33 C34 . . 122.1(5)
N6 C33 C34 . . 117.9(5)
C35 C34 C33 . . 118.6(5)
C38 C34 C33 . . 122.0(5)
C38 C34 C35 . . 119.4(5)
C34 C35 C36 . . 121.5(5)
C35 C35 C34 2_877 . 119.1(6)
C35 C35 C36 2_877 . 119.4(6)
C35 C36 C37 . . 119.5(5)
C39 C36 C35 . . 120.1(5)
C39 C36 C37 . . 120.4(5)
O9 C37 N6 . . 121.0(5)
O9 C37 C36 . . 122.1(5)
N6 C37 C36 . . 116.9(5)
C34 C38 H38 . . 118.8
C34 C38 C39 . 2_877 122.3(5)
C39 C38 H38 2_877 . 118.8
C36 C39 C38 . 2_877 119.7(5)
C36 C39 H39 . . 120.1
C38 C39 H39 2_877 . 120.1
C40 O19 H19 . . 109.5
O19 C40 H40A . . 109.5
O19 C40 H40B . . 109.5
O19 C40 H40C . . 109.5
H40A C40 H40B . . 109.5
H40A C40 H40C . . 109.5
H40B C40 H40C . . 109.5

loop_
_geom_bond_atom_site_label_1
_geom_bond_atom_site_label_2
_geom_bond_site_symmetry_2
_geom_bond_distance
_geom_bond_publ_flag
Dy1 O1 2_666 2.315(3) y
Dy1 O6 . 2.260(3) y
Dy1 O7 . 2.328(3) y
Dy1 O10 . 2.440(4) y
Dy1 O11 . 2.448(4) y
Dy1 O13 . 2.466(4) y
Dy1 O14 . 2.448(4) y
Dy1 O16 . 2.521(4) y
Dy1 O17 . 2.444(3) y
Dy1 N7 . 2.861(5) ?
Dy1 N8 . 2.878(5) ?
Dy1 N9 . 2.895(4) ?
O1 Dy1 2_666 2.315(3) ?
O1 N1 . 1.339(5) ?
O2 C7 . 1.202(6) ?
O3 C18 . 1.215(6) ?
O4 C12 . 1.225(6) ?
O5 C13 . 1.219(6) ?
O6 N3 . 1.346(5) ?
O7 N5 . 1.345(5) ?
O8 C33 . 1.219(6) ?
O9 C37 . 1.211(6) ?
O10 N7 . 1.287(6) ?
O11 N7 . 1.277(6) ?
O12 N7 . 1.223(6) ?
O13 N8 . 1.262(6) ?
O14 N8 . 1.274(6) ?
O15 N8 . 1.225(6) ?
O16 N9 . 1.274(5) ?
O17 N9 . 1.272(5) ?
O18 N9 . 1.234(5) ?
N1 C1 . 1.349(6) ?
N1 C5 . 1.363(6) ?
N2 C6 . 1.467(6) ?
N2 C7 . 1.406(7) ?
N2 C18 . 1.406(7) ?
N3 C21 . 1.340(7) ?
N3 C25 . 1.352(6) ?
N4 C12 . 1.397(7) ?
N4 C13 . 1.390(7) ?
N4 C26 . 1.471(6) ?
N5 C27 . 1.334(7) ?
N5 C31 . 1.351(7) ?
N6 C32 . 1.477(7) ?
N6 C33 . 1.396(7) ?
N6 C37 . 1.397(7) ?
C1 H1 . 0.9500 ?
C1 C2 . 1.370(7) ?
C2 H2 . 0.9500 ?
C2 C3 . 1.383(7) ?
C3 H3 . 0.9500 ?
C3 C4 . 1.380(7) ?
C4 C5 . 1.381(7) ?
C4 C6 . 1.519(7) ?
C5 H5 . 0.9500 ?
C6 H6A . 0.9900 ?
C6 H6B . 0.9900 ?
C7 C8 . 1.488(7) ?
C8 C9 . 1.371(7) ?
C8 C19 . 1.415(7) ?
C9 H9 . 0.9500 ?
C9 C10 . 1.399(8) ?
C10 H10 . 0.9500 ?
C10 C11 . 1.383(7) ?
C11 C12 . 1.483(7) ?
C11 C20 . 1.401(7) ?
C13 C14 . 1.488(7) ?
C14 C15 . 1.364(7) ?
C14 C20 . 1.419(7) ?
C15 H15 . 0.9500 ?
C15 C16 . 1.408(7) ?
C16 H16 . 0.9500 ?
C16 C17 . 1.369(7) ?
C17 C18 . 1.480(7) ?
C17 C19 . 1.403(7) ?
C19 C20 . 1.414(7) ?
C21 H21 . 0.9500 ?
C21 C22 . 1.365(8) ?
C22 H22 . 0.9500 ?
C22 C23 . 1.380(8) ?
C23 H23 . 0.9500 ?
C23 C24 . 1.379(7) ?
C24 C25 . 1.382(7) ?
C24 C26 . 1.519(7) ?
C25 H25 . 0.9500 ?
C26 H26A . 0.9900 ?
C26 H26B . 0.9900 ?
C27 H27 . 0.9500 ?
C27 C28 . 1.378(8) ?
C28 H28 . 0.9500 ?
C28 C29 . 1.391(8) ?
C29 H29 . 0.9500 ?
C29 C30 . 1.388(8) ?
C30 C31 . 1.379(7) ?
C30 C32 . 1.510(7) ?
C31 H31 . 0.9500 ?
C32 H32A . 0.9900 ?
C32 H32B . 0.9900 ?
C33 C34 . 1.477(8) ?
C34 C35 . 1.420(7) ?
C34 C38 . 1.366(7) ?
C35 C35 2_877 1.419(10) ?
C35 C36 . 1.421(7) ?
C36 C37 . 1.483(7) ?
C36 C39 . 1.379(7) ?
C38 H38 . 0.9500 ?
C38 C39 2_877 1.392(7) ?
C39 C38 2_877 1.392(7) ?
C39 H39 . 0.9500 ?
O19 H19 . 0.8400 ?
O19 C40 . 1.416(7) ?
C40 H40A . 0.9800 ?
C40 H40B . 0.9800 ?
C40 H40C . 0.9800 ?
